data_2102204
loop_
_publ_author_name
'Norberg, Stefan T.'
'Streltsov, Victor A.'
'Svensson, G\"oran'
'Albertsson, J\"orgen'

_publ_section_title
;
 Dopant positions in strontium/chromium- and barium-doped KTP,
 determined with synchrotron X-radiation
;
_journal_coeditor_code OS0060
_journal_issue 6
_journal_name_full 'Acta Crystallographica Section B'
_journal_page_first 980
_journal_page_last 987
_journal_paper_doi 10.1107/S0108768100012866
_journal_volume 56
_journal_year 2000
_chemical_formula_moiety 'Ba0.06 K0.88 Ti O P O4'
_chemical_formula_sum 'Ba0.06 K0.88 O5 P Ti'
_chemical_formula_weight 201.6
_space_group_IT_number 33
_symmetry_cell_setting orthorhombic
_symmetry_space_group_name_Hall 'P 2c -2n'
_symmetry_space_group_name_H-M 'P n a 21'
_cell_angle_alpha 90.000
_cell_angle_beta 90.000
_cell_angle_gamma 90.000
_cell_formula_units_Z 8
_cell_length_a 12.851(6)
_cell_length_b 6.418(3)
_cell_length_c 10.620(5)
_cell_measurement_reflns_used 12
_cell_measurement_temperature 120(1)
_cell_measurement_theta_max 45.0
_cell_measurement_theta_min 25.3
_cell_volume 875.9(7)
_computing_cell_refinement 'BL14A (Tsukuba, Japan)'
_computing_data_collection 'BL14A (Tsukuba, Japan)'
_computing_data_reduction 'Xtal3.6 (Hall et al., 1999) DIFDAT ADDREF ABSORB SORTRF'
_computing_molecular_graphics
;ORTEPIII (Burnett & Johnson, 1996) and Xtal3.6 (Hall et al., 1999) FOURR
 SLANT
CONTRS
;
_computing_publication_material 'Xtal3.6 (Hall et al., 1999) BONDLA ATABLE CIFIO'
_computing_structure_refinement 'Xtal3.6 (Hall et al., 1999) CRYLSQ'
_diffrn_ambient_temperature 120(1)
_diffrn_measurement_device_type 'bl14a 4-circle'
_diffrn_measurement_method \w-2\q
_diffrn_radiation_detector 'avalanche photo diode'
_diffrn_radiation_monochromator si(111)
_diffrn_radiation_source 'photon factory bl14a'
_diffrn_radiation_type 'synchrotron x-ray vertical wiggler'
_diffrn_radiation_wavelength .75000(9)
_diffrn_reflns_av_R_equivalents .079
_diffrn_reflns_av_sigmaI/netI .059
_diffrn_reflns_limit_h_max 18
_diffrn_reflns_limit_h_min -18
_diffrn_reflns_limit_k_max 9
_diffrn_reflns_limit_k_min -9
_diffrn_reflns_limit_l_max 15
_diffrn_reflns_limit_l_min -15
_diffrn_reflns_number 10098
_diffrn_reflns_reduction_process 'equatorial monochr Lp'
_diffrn_reflns_theta_max 32.38
_diffrn_reflns_theta_min 3.35
_diffrn_standards_decay_% 2
_diffrn_standards_interval_count 94
_diffrn_standards_number 6
_exptl_absorpt_coefficient_mu 3.605
_exptl_absorpt_correction_T_max .9446
_exptl_absorpt_correction_T_min .8959
_exptl_absorpt_correction_type analytical
_exptl_absorpt_process_details
;
Alcock, N. W. 1974. Absorption and Extinction Corrections: Calculation
Methods and Standard Tests. Acta Cryst. A30, 332-335
;
_exptl_crystal_colour 'light green-brown'
_exptl_crystal_density_diffrn 3.057
_exptl_crystal_density_meas ?
_exptl_crystal_description prism
_exptl_crystal_F_000 776.86
_exptl_crystal_size_max 0.032
_exptl_crystal_size_mid 0.024
_exptl_crystal_size_min 0.016
_refine_diff_density_max .722
_refine_diff_density_min -.721
_refine_ls_abs_structure_details 'Flack xabs refined'
_refine_ls_abs_structure_Flack 0.56(5)
_refine_ls_extinction_coef 8997(2536)
_refine_ls_extinction_expression 'Eq22 p292 "Cryst. Comp." Munksgaard 1970'
_refine_ls_extinction_method 'Gaussian (Zachariasen, 1967)'
_refine_ls_goodness_of_fit_all 3.34
_refine_ls_goodness_of_fit_ref 2.97
_refine_ls_hydrogen_treatment none
_refine_ls_matrix_type full
_refine_ls_number_constraints 0
_refine_ls_number_parameters 150
_refine_ls_number_reflns 2631
_refine_ls_number_restraints 0
_refine_ls_R_factor_all .033
_refine_ls_R_factor_gt .031
_refine_ls_shift/su_max .001
_refine_ls_shift/su_mean .0001
_refine_ls_structure_factor_coef F
_refine_ls_weighting_details w=1/\s^2^(F)
_refine_ls_weighting_scheme calc
_refine_ls_wR_factor_all .051
_refine_ls_wR_factor_ref .045
_reflns_d_resolution_high .7
_reflns_d_resolution_low 6.417
_reflns_Friedel_coverage .906
_reflns_limit_h_max 18
_reflns_limit_h_min 0
_reflns_limit_k_max 9
_reflns_limit_k_min 0
_reflns_limit_l_max 15
_reflns_limit_l_min -15
_reflns_number_gt 2631
_reflns_number_total 2663
_reflns_threshold_expression F>2\s(F)
_cod_data_source_file os0060.cif
_cod_data_source_block BaKTP
_cod_depositor_comments
;
The following automatic conversions were performed:

'_chemical_melting_point' value 'not measured' was changed to '?' -
the value is undefined or not given.

Automatic conversion script
Id: cif_fix_values 1646 2011-03-28 12:23:43Z adriana 

The following automatic conversions were performed:

'_chemical_melting_point' value 'not measured' was changed to '?' -
the value is undefined or not given.

Automatic conversion script
Id: cif_fix_values 1715 2011-07-08 13:25:40Z adriana 
;
_cod_original_cell_volume 876.0(7)
_cod_original_sg_symbol_Hall 'p 2c -2n'
_cod_database_code 2102204

loop_
_symmetry_equiv_pos_as_xyz
+x,+y,+z
-x,-y,1/2+z
1/2-x,1/2+y,1/2+z
1/2+x,1/2-y,+z

loop_
_atom_site_label
_atom_site_fract_x
_atom_site_fract_y
_atom_site_fract_z
_atom_site_U_iso_or_equiv
_atom_site_adp_type
_atom_site_occupancy
K1 .37678(11) .2210(2) .30754(18) .0081(6) Uani 1.000(4)
K2 .1073(11) .300(2) .0568(13) .007(2) Uani 0.755(10)
Ba2 .104(2) .305(4) .069(2) .006(3) Uiso 0.123(3)
Ti1 .37269(8) .50034(16) .00013(17) .0038(4) Uani 1.00000
Ti2 .24644(9) .73294(16) .25070(16) .0035(4) Uani 1.00000
P1 .49818(13) .6639(2) .2582(2) .0030(6) Uani 1.00000
P2 .18075(11) .4977(2) .5104(2) .0032(6) Uani 1.00000
O1 .4863(4) .5128(7) .1485(4) .006(2) Uani 1.00000
O2 .5098(4) .5347(8) .3815(4) .005(2) Uani 1.00000
O3 .4003(4) .8019(7) .2769(4) .006(2) Uani 1.00000
O4 .5937(3) .8077(7) .2389(4) .0044(19) Uani 1.00000
O11 .2752(4) .5333(7) .1403(4) .005(2) Uani 1.00000
O12 .2238(4) .9586(8) .3873(4) .005(2) Uani 1.00000
O5 .1118(4) .6887(7) .5385(4) .005(2) Uani 1.00000
O6 .1110(4) .3085(7) .4852(4) .006(2) Uani 1.00000
O7 .2530(4) .4608(8) .6259(4) .006(2) Uani 1.00000
O8 .2530(4) .5388(8) .397(3) .005(2) Uani 1.00000

loop_
_atom_site_aniso_label
_atom_site_aniso_U_11
_atom_site_aniso_U_22
_atom_site_aniso_U_33
_atom_site_aniso_U_12
_atom_site_aniso_U_13
_atom_site_aniso_U_23
K1 .0107(6) .0036(5) .0102(6) -.0021(5) .0029(5) -.0011(5)
K2 .005(2) .009(2) .008(3) -.0021(9) .002(2) -.001(2)
Ti1 .0045(4) .0017(4) .0053(4) .0000(4) -.0005(5) -.0003(3)
Ti2 .0029(4) .0036(4) .0039(4) -.0002(3) .0000(4) .0014(4)
P1 .0027(6) .0026(6) .0036(6) .0003(5) -.0003(5) -.0005(6)
P2 .0036(6) .0021(5) .0038(6) .0002(5) .0004(6) .0001(5)
O1 .005(2) .004(2) .008(2) .0006(16) -.0025(17) -.0028(15)
O2 .004(2) .005(2) .007(2) -.0005(16) -.0020(16) .0005(16)
O3 .004(2) .0044(18) .008(2) -.0007(15) -.0009(16) -.0014(16)
O4 .0028(18) .0050(18) .005(2) -.0003(14) .0004(16) -.0007(17)
O11 .005(2) .005(2) .007(2) -.0011(17) -.0011(17) .0011(16)
O12 .006(2) .006(2) .004(2) -.0010(18) .0016(16) -.0005(16)
O5 .0050(19) .0010(17) .008(2) .0006(15) .0006(16) .0013(15)
O6 .007(2) .0024(17) .008(2) -.0012(15) -.0025(17) -.0005(16)
O7 .004(2) .005(2) .007(2) -.0008(16) .0002(16) .0007(17)
O8 .007(2) .004(2) .005(2) .0019(16) .0018(16) .0030(16)

loop_
_atom_type_symbol
_atom_type_oxidation_number
_atom_type_number_in_cell
_atom_type_scat_dispersion_real
_atom_type_scat_dispersion_imag
_atom_type_scat_source
K 0 7.020 .1958 .2781 'Int Tables Vol IV Tables 2.2B and 2.3.1'
Ba 0 0.492 -.5402 2.5117 'Int Tables Vol IV Tables 2.2B and 2.3.1'
Ti 0 8 .2647 .4951 'Int Tables Vol IV Tables 2.2B and 2.3.1'
P 0 8 .1003 .1055 'Int Tables Vol IV Tables 2.2B and 2.3.1'
O 0 40 .0093 .0068 'Int Tables Vol IV Tables 2.2B and 2.3.1'

loop_
_geom_angle_atom_site_label_1
_geom_angle_atom_site_label_2
_geom_angle_atom_site_label_3
_geom_angle_site_symmetry_1
_geom_angle_site_symmetry_2
_geom_angle_site_symmetry_3
_geom_angle
_geom_angle_publ_flag
K2 K1 Ba2 . . . 1.8(4) no
K2 K1 Ti1 . . . 53.31(18) no
K2 K1 Ti2 . . '1 545' 68.48(18) no
K2 K1 P1 . . . 100.21(19) no
K2 K1 P2 . . '3 544' 48.96(18) no
K2 K1 O1 . . . 87.4(2) no
K2 K1 O2 . . . 125.2(2) no
K2 K1 O3 . . '1 545' 97.4(2) no
K2 K1 O11 . . . 38.4(2) no
K2 K1 O12 . . '1 545' 72.0(2) no
K2 K1 O5 . . '3 544' 56.3(2) no
K2 K1 O7 . . '3 544' 41.4(2) no
K2 K1 O8 . . . 70.6(5) no
K2 K1 Ti2 . . . 56.46(18) no
K2 K1 K2 . . '3 545' 123.3(3) no
K2 K1 Ba2 . . '3 545' 124.5(4) no
K2 K1 K2 . . 3 107.0(3) no
K2 K1 Ba2 . . 3 108.0(4) no
K2 K1 K2 . . 4 100.6(3) no
K2 K1 Ba2 . . 4 101.7(4) no
Ba2 K1 Ti1 . . . 54.5(3) no
Ba2 K1 Ti2 . . '1 545' 68.7(3) no
Ba2 K1 P1 . . . 100.5(3) no
Ba2 K1 P2 . . '3 544' 50.6(3) no
Ba2 K1 O1 . . . 88.4(3) no
Ba2 K1 O2 . . . 125.1(3) no
Ba2 K1 O3 . . '1 545' 98.1(3) no
Ba2 K1 O11 . . . 38.6(3) no
Ba2 K1 O12 . . '1 545' 71.1(3) no
Ba2 K1 O5 . . '3 544' 58.1(3) no
Ba2 K1 O7 . . '3 544' 42.3(3) no
Ba2 K1 O8 . . . 69.1(6) no
Ba2 K1 Ti2 . . . 55.7(3) no
Ba2 K1 K2 . . '3 545' 122.5(4) no
Ba2 K1 Ba2 . . '3 545' 123.7(5) no
Ba2 K1 K2 . . 3 105.8(4) no
Ba2 K1 Ba2 . . 3 106.8(5) no
Ba2 K1 K2 . . 4 102.3(4) no
Ba2 K1 Ba2 . . 4 103.4(5) no
Ti1 K1 Ti2 . . '1 545' 105.37(6) no
Ti1 K1 P1 . . . 56.67(5) no
Ti1 K1 P2 . . '3 544' 53.93(5) no
Ti1 K1 O1 . . . 35.13(10) no
Ti1 K1 O2 . . . 84.65(10) no
Ti1 K1 O3 . . '1 545' 111.83(11) no
Ti1 K1 O11 . . . 31.52(10) no
Ti1 K1 O12 . . '1 545' 124.06(11) no
Ti1 K1 O5 . . '3 544' 33.13(9) no
Ti1 K1 O7 . . '3 544' 72.63(10) no
Ti1 K1 O8 . . . 86.4(5) no
Ti1 K1 Ti2 . . . 55.18(4) no
Ti1 K1 K2 . . '3 545' 163.1(2) no
Ti1 K1 Ba2 . . '3 545' 164.6(4) no
Ti1 K1 K2 . . 3 96.70(18) no
Ti1 K1 Ba2 . . 3 97.8(3) no
Ti1 K1 K2 . . 4 56.0(2) no
Ti1 K1 Ba2 . . 4 57.1(4) no
Ti2 K1 P1 '1 545' . . 161.17(8) no
Ti2 K1 P2 '1 545' . '3 544' 53.29(4) no
Ti2 K1 O1 '1 545' . . 133.80(12) no
Ti2 K1 O2 '1 545' . . 166.26(12) no
Ti2 K1 O3 '1 545' . '1 545' 34.28(10) no
Ti2 K1 O11 '1 545' . . 106.34(11) no
Ti2 K1 O12 '1 545' . '1 545' 34.82(11) no
Ti2 K1 O5 '1 545' . '3 544' 78.11(10) no
Ti2 K1 O7 '1 545' . '3 544' 33.21(10) no
Ti2 K1 O8 '1 545' . . 115.64(12) no
Ti2 K1 Ti2 '1 545' . . 121.94(6) no
Ti2 K1 K2 '1 545' . '3 545' 61.5(2) no
Ti2 K1 Ba2 '1 545' . '3 545' 63.2(4) no
Ti2 K1 K2 '1 545' . 3 145.64(18) no
Ti2 K1 Ba2 '1 545' . 3 145.3(3) no
Ti2 K1 K2 '1 545' . 4 101.7(2) no
Ti2 K1 Ba2 '1 545' . 4 101.7(4) no
P1 K1 P2 . . '3 544' 107.88(7) no
P1 K1 O1 . . . 27.65(10) no
P1 K1 O2 . . . 28.16(10) no
P1 K1 O3 . . '1 545' 141.47(12) no
P1 K1 O11 . . . 62.03(11) no
P1 K1 O12 . . '1 545' 158.06(12) no
P1 K1 O5 . . '3 544' 83.09(10) no
P1 K1 O7 . . '3 544' 129.29(12) no
P1 K1 O8 . . . 71.9(2) no
P1 K1 Ti2 . . . 54.99(5) no
P1 K1 K2 . . '3 545' 134.7(2) no
P1 K1 Ba2 . . '3 545' 133.1(4) no
P1 K1 K2 . . 3 50.70(18) no
P1 K1 Ba2 . . 3 51.3(3) no
P1 K1 K2 . . 4 64.6(2) no
P1 K1 Ba2 . . 4 64.8(4) no
P2 K1 O1 '3 544' . . 80.96(11) no
P2 K1 O2 '3 544' . . 132.73(11) no
P2 K1 O3 '3 544' . '1 545' 61.18(11) no
P2 K1 O11 '3 544' . . 69.50(10) no
P2 K1 O12 '3 544' . '1 545' 82.90(11) no
P2 K1 O5 '3 544' . '3 544' 25.09(9) no
P2 K1 O7 '3 544' . '3 544' 25.95(9) no
P2 K1 O8 '3 544' . . 119.0(5) no
P2 K1 Ti2 '3 544' . . 96.79(6) no
P2 K1 K2 '3 544' . '3 545' 110.2(2) no
P2 K1 Ba2 '3 544' . '3 545' 112.0(4) no
P2 K1 K2 '3 544' . 3 148.69(18) no
P2 K1 Ba2 '3 544' . 3 149.9(3) no
P2 K1 K2 '3 544' . 4 63.0(2) no
P2 K1 Ba2 '3 544' . 4 63.7(4) no
O1 K1 O2 . . . 52.45(14) no
O1 K1 O3 . . '1 545' 121.06(15) no
O1 K1 O11 . . . 55.15(15) no
O1 K1 O12 . . '1 545' 159.16(15) no
O1 K1 O5 . . '3 544' 55.90(13) no
O1 K1 O7 . . '3 544' 104.58(15) no
O1 K1 O8 . . . 90.2(4) no
O1 K1 Ti2 . . . 63.51(11) no
O1 K1 K2 . . '3 545' 147.7(2) no
O1 K1 Ba2 . . '3 545' 146.9(4) no
O1 K1 K2 . . 3 77.8(2) no
O1 K1 Ba2 . . 3 78.6(3) no
O1 K1 K2 . . 4 43.1(2) no
O1 K1 Ba2 . . 4 43.7(4) no
O2 K1 O3 . . '1 545' 133.33(15) no
O2 K1 O11 . . . 87.14(14) no
O2 K1 O12 . . '1 545' 144.19(15) no
O2 K1 O5 . . '3 544' 107.76(14) no
O2 K1 O7 . . '3 544' 156.94(15) no
O2 K1 O8 . . . 73.7(2) no
O2 K1 Ti2 . . . 71.44(11) no
O2 K1 K2 . . '3 545' 106.8(2) no
O2 K1 Ba2 . . '3 545' 105.1(4) no
O2 K1 K2 . . 3 38.0(2) no
O2 K1 Ba2 . . 3 38.0(3) no
O2 K1 K2 . . 4 75.8(2) no
O2 K1 Ba2 . . 4 75.5(4) no
O3 K1 O11 '1 545' . . 129.88(15) no
O3 K1 O12 '1 545' . '1 545' 60.45(15) no
O3 K1 O5 '1 545' . '3 544' 78.70(14) no
O3 K1 O7 '1 545' . '3 544' 56.25(14) no
O3 K1 O8 '1 545' . . 146.7(2) no
O3 K1 Ti2 '1 545' . . 153.88(11) no
O3 K1 K2 '1 545' . '3 545' 51.2(2) no
O3 K1 Ba2 '1 545' . '3 545' 52.9(4) no
O3 K1 K2 '1 545' . 3 150.1(2) no
O3 K1 Ba2 '1 545' . 3 148.9(3) no
O3 K1 K2 '1 545' . 4 78.7(2) no
O3 K1 Ba2 '1 545' . 4 78.2(4) no
O11 K1 O12 . . '1 545' 106.57(15) no
O11 K1 O5 . . '3 544' 58.48(13) no
O11 K1 O7 . . '3 544' 75.62(14) no
O11 K1 O8 . . . 56.9(6) no
O11 K1 Ti2 . . . 27.85(9) no
O11 K1 K2 . . '3 545' 156.9(2) no
O11 K1 Ba2 . . '3 545' 157.3(4) no
O11 K1 K2 . . 3 79.5(2) no
O11 K1 Ba2 . . 3 80.7(3) no
O11 K1 K2 . . 4 87.2(2) no
O11 K1 Ba2 . . 4 88.2(4) no
O12 K1 O5 '1 545' . '3 544' 107.57(14) no
O12 K1 O7 '1 545' . '3 544' 57.53(13) no
O12 K1 O8 '1 545' . . 86.2(2) no
O12 K1 Ti2 '1 545' . . 105.69(12) no
O12 K1 K2 '1 545' . '3 545' 51.7(2) no
O12 K1 Ba2 '1 545' . '3 545' 52.8(4) no
O12 K1 K2 '1 545' . 3 110.8(2) no
O12 K1 Ba2 '1 545' . 3 110.5(3) no
O12 K1 K2 '1 545' . 4 136.3(2) no
O12 K1 Ba2 '1 545' . 4 136.2(4) no
O5 K1 O7 '3 544' . '3 544' 50.05(13) no
O5 K1 O8 '3 544' . . 115.2(6) no
O5 K1 Ti2 '3 544' . . 85.73(10) no
O5 K1 K2 '3 544' . '3 545' 129.9(2) no
O5 K1 Ba2 '3 544' . '3 545' 131.5(4) no
O5 K1 K2 '3 544' . 3 129.3(2) no
O5 K1 Ba2 '3 544' . 3 130.4(3) no
O5 K1 K2 '3 544' . 4 45.1(2) no
O5 K1 Ba2 '3 544' . 4 46.1(4) no
O7 K1 O8 '3 544' . . 107.9(4) no
O7 K1 Ti2 '3 544' . . 97.72(11) no
O7 K1 K2 '3 544' . '3 545' 94.7(2) no
O7 K1 Ba2 '3 544' . '3 545' 96.4(4) no
O7 K1 K2 '3 544' . 3 146.8(2) no
O7 K1 Ba2 '3 544' . 3 147.7(3) no
O7 K1 K2 '3 544' . 4 88.0(2) no
O7 K1 Ba2 '3 544' . 4 88.6(4) no
O8 K1 Ti2 . . . 31.3(5) no
O8 K1 K2 . . '3 545' 108.6(6) no
O8 K1 Ba2 . . '3 545' 107.6(6) no
O8 K1 K2 . . 3 39.1(4) no
O8 K1 Ba2 . . 3 39.8(5) no
O8 K1 K2 . . 4 133.2(4) no
O8 K1 Ba2 . . 4 133.9(5) no
Ti2 K1 K2 . . '3 545' 139.8(2) no
Ti2 K1 Ba2 . . '3 545' 138.9(4) no
Ti2 K1 K2 . . 3 53.00(18) no
Ti2 K1 Ba2 . . 3 54.2(3) no
Ti2 K1 K2 . . 4 104.8(2) no
Ti2 K1 Ba2 . . 4 105.7(4) no
K2 K1 Ba2 '3 545' . '3 545' 1.8(4) no
K2 K1 K2 '3 545' . 3 100.0(3) no
K2 K1 Ba2 '3 545' . 3 98.8(4) no
K2 K1 K2 '3 545' . 4 113.7(3) no
K2 K1 Ba2 '3 545' . 4 112.7(4) no
Ba2 K1 K2 '3 545' . 3 98.2(4) no
Ba2 K1 Ba2 '3 545' . 3 97.1(5) no
Ba2 K1 K2 '3 545' . 4 114.1(4) no
Ba2 K1 Ba2 '3 545' . 4 113.1(5) no
K2 K1 Ba2 3 . 3 1.2(3) no
K2 K1 K2 3 . 4 112.4(3) no
K2 K1 Ba2 3 . 4 112.4(4) no
Ba2 K1 K2 3 . 4 112.7(4) no
Ba2 K1 Ba2 3 . 4 112.6(5) no
K2 K1 Ba2 4 . 4 1.1(4) no
K1 K2 Ba2 . . . 73(12) no
K1 K2 Ti1 . . . 53.96(19) no
K1 K2 P2 . . '3 544' 52.2(2) no
K1 K2 O4 . . '4 465' 76.5(3) no
K1 K2 O11 . . . 41.9(2) no
K1 K2 O7 . . '3 544' 43.7(2) no
K1 K2 K1 . . '3 544' 102.8(3) no
K1 K2 P1 . . '3 544' 144.2(4) no
K1 K2 O2 . . '3 544' 136.0(4) no
K1 K2 O8 . . '3 544' 78.8(5) no
K1 K2 K1 . . '3 554' 117.6(3) no
K1 K2 Ti2 . . '3 544' 96.6(3) no
K1 K2 O3 . . '3 544' 129.1(4) no
K1 K2 O12 . . '3 544' 80.4(3) no
K1 K2 K1 . . '4 455' 100.2(3) no
K1 K2 Ti1 . . '4 455' 133.8(4) no
K1 K2 O1 . . '4 455' 98.5(4) no
K1 K2 O5 . . '2 564' 146.1(4) no
Ba2 K2 Ti1 . . . 111(12) no
Ba2 K2 P2 . . '3 544' 120(12) no
Ba2 K2 O4 . . '4 465' 42(12) no
Ba2 K2 O11 . . . 80(12) no
Ba2 K2 O7 . . '3 544' 96(12) no
Ba2 K2 K1 . . '3 544' 136(12) no
Ba2 K2 P1 . . '3 544' 140(12) no
Ba2 K2 O2 . . '3 544' 124(12) no
Ba2 K2 O8 . . '3 544' 146(12) no
Ba2 K2 K1 . . '3 554' 121(12) no
Ba2 K2 Ti2 . . '3 544' 167(12) no
Ba2 K2 O3 . . '3 544' 157(12) no
Ba2 K2 O12 . . '3 544' 135(12) no
Ba2 K2 K1 . . '4 455' 33(12) no
Ba2 K2 Ti1 . . '4 455' 91(12) no
Ba2 K2 O1 . . '4 455' 69(12) no
Ba2 K2 O5 . . '2 564' 76(12) no
Ti1 K2 P2 . . '3 544' 55.4(2) no
Ti1 K2 O4 . . '4 465' 82.8(3) no
Ti1 K2 O11 . . . 31.30(18) no
Ti1 K2 O7 . . '3 544' 74.5(3) no
Ti1 K2 K1 . . '3 544' 98.5(3) no
Ti1 K2 P1 . . '3 544' 107.0(3) no
Ti1 K2 O2 . . '3 544' 124.8(4) no
Ti1 K2 O8 . . '3 544' 63.1(3) no
Ti1 K2 K1 . . '3 554' 65.7(2) no
Ti1 K2 Ti2 . . '3 544' 56.0(2) no
Ti1 K2 O3 . . '3 544' 82.3(3) no
Ti1 K2 O12 . . '3 544' 27.82(16) no
Ti1 K2 K1 . . '4 455' 143.8(4) no
Ti1 K2 Ti1 . . '4 455' 157.6(4) no
Ti1 K2 O1 . . '4 455' 147.4(5) no
Ti1 K2 O5 . . '2 564' 154.3(5) no
P2 K2 O4 '3 544' . '4 465' 126.0(4) no
P2 K2 O11 '3 544' . . 74.3(3) no
P2 K2 O7 '3 544' . '3 544' 27.37(16) no
P2 K2 K1 '3 544' . '3 544' 54.0(2) no
P2 K2 P1 '3 544' . '3 544' 92.0(3) no
P2 K2 O2 '3 544' . '3 544' 89.3(4) no
P2 K2 O8 '3 544' . '3 544' 27.2(5) no
P2 K2 K1 '3 544' . '3 554' 105.3(4) no
P2 K2 Ti2 '3 544' . '3 544' 53.7(2) no
P2 K2 O3 '3 544' . '3 544' 83.3(3) no
P2 K2 O12 '3 544' . '3 544' 61.6(3) no
P2 K2 K1 '3 544' . '4 455' 132.5(4) no
P2 K2 Ti1 '3 544' . '4 455' 109.8(4) no
P2 K2 O1 '3 544' . '4 455' 95.1(4) no
P2 K2 O5 '3 544' . '2 564' 143.9(5) no
O4 K2 O11 '4 465' . . 54.6(3) no
O4 K2 O7 '4 465' . '3 544' 118.2(5) no
O4 K2 K1 '4 465' . '3 544' 177.8(4) no
O4 K2 P1 '4 465' . '3 544' 135.8(4) no
O4 K2 O2 '4 465' . '3 544' 144.7(5) no
O4 K2 O8 '4 465' . '3 544' 145.5(5) no
O4 K2 K1 '4 465' . '3 554' 82.2(3) no
O4 K2 Ti2 '4 465' . '3 544' 129.9(4) no
O4 K2 O3 '4 465' . '3 544' 127.2(5) no
O4 K2 O12 '4 465' . '3 544' 97.9(4) no
O4 K2 K1 '4 465' . '4 455' 65.1(3) no
O4 K2 Ti1 '4 465' . '4 455' 118.4(4) no
O4 K2 O1 '4 465' . '4 455' 109.6(5) no
O4 K2 O5 '4 465' . '2 564' 88.1(4) no
O11 K2 O7 . . '3 544' 81.0(4) no
O11 K2 K1 . . '3 544' 126.1(4) no
O11 K2 P1 . . '3 544' 135.6(5) no
O11 K2 O2 . . '3 544' 156.1(6) no
O11 K2 O8 . . '3 544' 91.0(5) no
O11 K2 K1 . . '3 554' 78.3(3) no
O11 K2 Ti2 . . '3 544' 87.1(4) no
O11 K2 O3 . . '3 544' 110.1(5) no
O11 K2 O12 . . '3 544' 56.3(3) no
O11 K2 K1 . . '4 455' 112.5(4) no
O11 K2 Ti1 . . '4 455' 170.6(5) no
O11 K2 O1 . . '4 455' 136.8(5) no
O11 K2 O5 . . '2 564' 141.7(5) no
O7 K2 K1 '3 544' . '3 544' 60.7(3) no
O7 K2 P1 '3 544' . '3 544' 106.0(4) no
O7 K2 O2 '3 544' . '3 544' 92.4(4) no
O7 K2 O8 '3 544' . '3 544' 49.7(5) no
O7 K2 K1 '3 544' . '3 554' 132.5(5) no
O7 K2 Ti2 '3 544' . '3 544' 79.9(3) no
O7 K2 O3 '3 544' . '3 544' 105.9(4) no
O7 K2 O12 '3 544' . '3 544' 87.6(4) no
O7 K2 K1 '3 544' . '4 455' 105.3(4) no
O7 K2 Ti1 '3 544' . '4 455' 99.0(4) no
O7 K2 O1 '3 544' . '4 455' 73.1(4) no
O7 K2 O5 '3 544' . '2 564' 130.5(5) no
K1 K2 P1 '3 544' . '3 544' 45.61(16) no
K1 K2 O2 '3 544' . '3 544' 35.30(19) no
K1 K2 O8 '3 544' . '3 544' 35.6(2) no
K1 K2 K1 '3 544' . '3 554' 100.0(3) no
K1 K2 Ti2 '3 544' . '3 544' 52.14(17) no
K1 K2 O3 '3 544' . '3 544' 54.9(2) no
K1 K2 O12 '3 544' . '3 544' 84.0(3) no
K1 K2 K1 '3 544' . '4 455' 113.1(3) no
K1 K2 Ti1 '3 544' . '4 455' 60.6(2) no
K1 K2 O1 '3 544' . '4 455' 68.4(3) no
K1 K2 O5 '3 544' . '2 564' 91.5(3) no
P1 K2 O2 '3 544' . '3 544' 25.52(15) no
P1 K2 O8 '3 544' . '3 544' 65.4(5) no
P1 K2 K1 '3 544' . '3 554' 64.7(2) no
P1 K2 Ti2 '3 544' . '3 544' 52.8(2) no
P1 K2 O3 '3 544' . '3 544' 25.53(15) no
P1 K2 O12 '3 544' . '3 544' 79.9(3) no
P1 K2 K1 '3 544' . '4 455' 107.7(4) no
P1 K2 Ti1 '3 544' . '4 455' 53.5(2) no
P1 K2 O1 '3 544' . '4 455' 85.4(4) no
P1 K2 O5 '3 544' . '2 564' 64.2(3) no
O2 K2 O8 '3 544' . '3 544' 67.8(4) no
O2 K2 K1 '3 544' . '3 554' 89.9(3) no
O2 K2 Ti2 '3 544' . '3 544' 69.1(3) no
O2 K2 O3 '3 544' . '3 544' 49.6(3) no
O2 K2 O12 '3 544' . '3 544' 100.8(4) no
O2 K2 K1 '3 544' . '4 455' 91.3(4) no
O2 K2 Ti1 '3 544' . '4 455' 33.00(18) no
O2 K2 O1 '3 544' . '4 455' 60.4(3) no
O2 K2 O5 '3 544' . '2 564' 57.3(3) no
O8 K2 K1 '3 544' . '3 554' 88.3(5) no
O8 K2 Ti2 '3 544' . '3 544' 31.6(4) no
O8 K2 O3 '3 544' . '3 544' 56.9(5) no
O8 K2 O12 '3 544' . '3 544' 54.1(3) no
O8 K2 K1 '3 544' . '4 455' 143.8(5) no
O8 K2 Ti1 '3 544' . '4 455' 96.1(4) no
O8 K2 O1 '3 544' . '4 455' 97.6(5) no
O8 K2 O5 '3 544' . '2 564' 125.1(6) no
K1 K2 Ti2 '3 554' . '3 544' 56.9(2) no
K1 K2 O3 '3 554' . '3 544' 45.6(2) no
K1 K2 O12 '3 554' . '3 544' 45.5(2) no
K1 K2 K1 '3 554' . '4 455' 122.1(4) no
K1 K2 Ti1 '3 554' . '4 455' 108.0(3) no
K1 K2 O1 '3 554' . '4 455' 143.9(5) no
K1 K2 O5 '3 554' . '2 564' 89.3(4) no
Ti2 K2 O3 '3 544' . '3 544' 32.55(17) no
Ti2 K2 O12 '3 544' . '3 544' 33.09(17) no
Ti2 K2 K1 '3 544' . '4 455' 160.1(4) no
Ti2 K2 Ti1 '3 544' . '4 455' 102.1(3) no
Ti2 K2 O1 '3 544' . '4 455' 120.5(4) no
Ti2 K2 O5 '3 544' . '2 564' 116.1(4) no
O3 K2 O12 '3 544' . '3 544' 54.7(3) no
O3 K2 K1 '3 544' . '4 455' 130.1(4) no
O3 K2 Ti1 '3 544' . '4 455' 79.0(3) no
O3 K2 O1 '3 544' . '4 455' 110.0(5) no
O3 K2 O5 '3 544' . '2 564' 84.2(4) no
O12 K2 K1 '3 544' . '4 455' 162.0(5) no
O12 K2 Ti1 '3 544' . '4 455' 133.0(4) no
O12 K2 O1 '3 544' . '4 455' 151.5(6) no
O12 K2 O5 '3 544' . '2 564' 132.3(5) no
K1 K2 Ti1 '4 455' . '4 455' 58.3(2) no
K1 K2 O1 '4 455' . '4 455' 46.4(2) no
K1 K2 O5 '4 455' . '2 564' 46.0(2) no
Ti1 K2 O1 '4 455' . '4 455' 36.1(2) no
Ti1 K2 O5 '4 455' . '2 564' 34.26(19) no
O1 K2 O5 '4 455' . '2 564' 58.2(3) no
K1 Ba2 K2 . . . 106(12) no
K1 Ba2 Ti1 . . . 54.1(3) no
K1 Ba2 P2 . . '3 544' 52.4(4) no
K1 Ba2 O4 . . '4 465' 78.1(5) no
K1 Ba2 O11 . . . 42.5(4) no
K1 Ba2 O7 . . '3 544' 44.3(4) no
K1 Ba2 Ti2 . . . 53.9(3) no
K1 Ba2 K1 . . '3 544' 101.8(5) no
K1 Ba2 O2 . . '3 544' 134.6(8) no
K1 Ba2 O8 . . '3 544' 78.3(7) no
K1 Ba2 K1 . . '3 554' 116.9(6) no
K1 Ba2 O3 . . '3 544' 126.5(7) no
K1 Ba2 O12 . . '3 544' 80.0(6) no
K1 Ba2 K1 . . '4 455' 102.8(5) no
K1 Ba2 Ti1 . . '4 455' 135.1(6) no
K1 Ba2 O1 . . '4 455' 100.2(6) no
K1 Ba2 O5 . . '2 564' 150.2(7) no
K2 Ba2 Ti1 . . . 67(12) no
K2 Ba2 P2 . . '3 544' 58(12) no
K2 Ba2 O4 . . '4 465' 137(12) no
K2 Ba2 O11 . . . 97(12) no
K2 Ba2 O7 . . '3 544' 81(12) no
K2 Ba2 Ti2 . . . 118(12) no
K2 Ba2 K1 . . '3 544' 43(11) no
K2 Ba2 O2 . . '3 544' 54(12) no
K2 Ba2 O8 . . '3 544' 33(11) no
K2 Ba2 K1 . . '3 554' 57(11) no
K2 Ba2 O3 . . '3 544' 22(12) no
K2 Ba2 O12 . . '3 544' 43(12) no
K2 Ba2 K1 . . '4 455' 146(13) no
K2 Ba2 Ti1 . . '4 455' 87(12) no
K2 Ba2 O1 . . '4 455' 108(12) no
K2 Ba2 O5 . . '2 564' 102(12) no
Ti1 Ba2 P2 . . '3 544' 54.4(4) no
Ti1 Ba2 O4 . . '4 465' 83.3(6) no
Ti1 Ba2 O11 . . . 30.4(3) no
Ti1 Ba2 O7 . . '3 544' 73.4(6) no
Ti1 Ba2 Ti2 . . . 54.3(4) no
Ti1 Ba2 K1 . . '3 544' 95.9(5) no
Ti1 Ba2 O2 . . '3 544' 120.7(7) no
Ti1 Ba2 O8 . . '3 544' 61.5(5) no
Ti1 Ba2 K1 . . '3 554' 64.5(4) no
Ti1 Ba2 O3 . . '3 544' 79.8(5) no
Ti1 Ba2 O12 . . '3 544' 27.5(2) no
Ti1 Ba2 K1 . . '4 455' 146.9(7) no
Ti1 Ba2 Ti1 . . '4 455' 153.5(7) no
Ti1 Ba2 O1 . . '4 455' 146.9(9) no
Ti1 Ba2 O5 . . '2 564' 152.6(8) no
P2 Ba2 O4 '3 544' . '4 465' 127.0(8) no
P2 Ba2 O11 '3 544' . . 73.3(6) no
P2 Ba2 O7 '3 544' . '3 544' 26.7(2) no
P2 Ba2 Ti2 '3 544' . . 96.7(6) no
P2 Ba2 K1 '3 544' . '3 544' 52.6(3) no
P2 Ba2 O2 '3 544' . '3 544' 86.6(6) no
P2 Ba2 O8 '3 544' . '3 544' 26.6(5) no
P2 Ba2 K1 '3 544' . '3 554' 102.3(6) no
P2 Ba2 O3 '3 544' . '3 544' 80.2(5) no
P2 Ba2 O12 '3 544' . '3 544' 59.8(5) no
P2 Ba2 K1 '3 544' . '4 455' 134.3(7) no
P2 Ba2 Ti1 '3 544' . '4 455' 108.1(6) no
P2 Ba2 O1 '3 544' . '4 455' 94.3(7) no
P2 Ba2 O5 '3 544' . '2 564' 141.5(9) no
O4 Ba2 O11 '4 465' . . 56.1(5) no
O4 Ba2 O7 '4 465' . '3 544' 120.9(8) no
O4 Ba2 Ti2 '4 465' . . 31.1(3) no
O4 Ba2 K1 '4 465' . '3 544' 179.2(8) no
O4 Ba2 O2 '4 465' . '3 544' 146.2(10) no
O4 Ba2 O8 '4 465' . '3 544' 144.7(10) no
O4 Ba2 K1 '4 465' . '3 554' 82.3(6) no
O4 Ba2 O3 '4 465' . '3 544' 126.2(8) no
O4 Ba2 O12 '4 465' . '3 544' 98.0(7) no
O4 Ba2 K1 '4 465' . '4 455' 67.6(5) no
O4 Ba2 Ti1 '4 465' . '4 455' 121.3(8) no
O4 Ba2 O1 '4 465' . '4 455' 114.0(8) no
O4 Ba2 O5 '4 465' . '2 564' 90.8(7) no
O11 Ba2 O7 . . '3 544' 81.0(7) no
O11 Ba2 Ti2 . . . 25.2(3) no
O11 Ba2 K1 . . '3 544' 123.3(8) no
O11 Ba2 O2 . . '3 544' 151.1(9) no
O11 Ba2 O8 . . '3 544' 88.9(8) no
O11 Ba2 K1 . . '3 554' 77.2(6) no
O11 Ba2 O3 . . '3 544' 107.0(8) no
O11 Ba2 O12 . . '3 544' 55.2(5) no
O11 Ba2 K1 . . '4 455' 116.5(7) no
O11 Ba2 Ti1 . . '4 455' 175.6(8) no
O11 Ba2 O1 . . '4 455' 140.5(9) no
O11 Ba2 O5 . . '2 564' 145.0(10) no
O7 Ba2 Ti2 '3 544' . . 97.9(7) no
O7 Ba2 K1 '3 544' . '3 544' 59.0(4) no
O7 Ba2 O2 '3 544' . '3 544' 90.4(7) no
O7 Ba2 O8 '3 544' . '3 544' 48.5(6) no
O7 Ba2 K1 '3 544' . '3 554' 128.9(8) no
O7 Ba2 O3 '3 544' . '3 544' 102.2(7) no
O7 Ba2 O12 '3 544' . '3 544' 85.4(7) no
O7 Ba2 K1 '3 544' . '4 455' 107.8(7) no
O7 Ba2 Ti1 '3 544' . '4 455' 98.5(7) no
O7 Ba2 O1 '3 544' . '4 455' 73.5(6) no
O7 Ba2 O5 '3 544' . '2 564' 131.0(9) no
Ti2 Ba2 K1 . . '3 544' 148.3(7) no
Ti2 Ba2 O2 . . '3 544' 167.8(8) no
Ti2 Ba2 O8 . . '3 544' 114.1(8) no
Ti2 Ba2 K1 . . '3 554' 80.5(5) no
Ti2 Ba2 O3 . . '3 544' 121.2(7) no
Ti2 Ba2 O12 . . '3 544' 75.1(5) no
Ti2 Ba2 K1 . . '4 455' 93.6(5) no
Ti2 Ba2 Ti1 . . '4 455' 151.7(7) no
Ti2 Ba2 O1 . . '4 455' 131.2(7) no
Ti2 Ba2 O5 . . '2 564' 121.6(8) no
K1 Ba2 O2 '3 544' . '3 544' 34.2(3) no
K1 Ba2 O8 '3 544' . '3 544' 34.6(3) no
K1 Ba2 K1 '3 544' . '3 554' 97.1(4) no
K1 Ba2 O3 '3 544' . '3 544' 53.2(4) no
K1 Ba2 O12 '3 544' . '3 544' 81.2(5) no
K1 Ba2 K1 '3 544' . '4 455' 113.3(6) no
K1 Ba2 Ti1 '3 544' . '4 455' 59.4(3) no
K1 Ba2 O1 '3 544' . '4 455' 66.8(5) no
K1 Ba2 O5 '3 544' . '2 564' 89.7(6) no
O2 Ba2 O8 '3 544' . '3 544' 65.3(5) no
O2 Ba2 K1 '3 544' . '3 554' 87.4(5) no
O2 Ba2 O3 '3 544' . '3 544' 47.8(4) no
O2 Ba2 O12 '3 544' . '3 544' 96.8(6) no
O2 Ba2 K1 '3 544' . '4 455' 92.4(7) no
O2 Ba2 Ti1 '3 544' . '4 455' 33.0(3) no
O2 Ba2 O1 '3 544' . '4 455' 59.8(5) no
O2 Ba2 O5 '3 544' . '2 564' 56.7(5) no
O8 Ba2 K1 '3 544' . '3 554' 85.3(6) no
O8 Ba2 O3 '3 544' . '3 544' 54.4(6) no
O8 Ba2 O12 '3 544' . '3 544' 52.1(5) no
O8 Ba2 K1 '3 544' . '4 455' 144.0(8) no
O8 Ba2 Ti1 '3 544' . '4 455' 94.0(6) no
O8 Ba2 O1 '3 544' . '4 455' 95.8(8) no
O8 Ba2 O5 '3 544' . '2 564' 121.9(9) no
K1 Ba2 O3 '3 554' . '3 544' 44.5(3) no
K1 Ba2 O12 '3 554' . '3 544' 44.4(3) no
K1 Ba2 K1 '3 554' . '4 455' 123.3(7) no
K1 Ba2 Ti1 '3 554' . '4 455' 106.3(6) no
K1 Ba2 O1 '3 554' . '4 455' 142.2(9) no
K1 Ba2 O5 '3 554' . '2 564' 88.3(6) no
O3 Ba2 O12 '3 544' . '3 544' 52.5(4) no
O3 Ba2 K1 '3 544' . '4 455' 129.9(8) no
O3 Ba2 Ti1 '3 544' . '4 455' 77.4(5) no
O3 Ba2 O1 '3 544' . '4 455' 107.5(8) no
O3 Ba2 O5 '3 544' . '2 564' 82.4(6) no
O12 Ba2 K1 '3 544' . '4 455' 163.9(8) no
O12 Ba2 Ti1 '3 544' . '4 455' 129.1(7) no
O12 Ba2 O1 '3 544' . '4 455' 147.5(9) no
O12 Ba2 O5 '3 544' . '2 564' 129.3(8) no
K1 Ba2 Ti1 '4 455' . '4 455' 59.4(4) no
K1 Ba2 O1 '4 455' . '4 455' 48.3(4) no
K1 Ba2 O5 '4 455' . '2 564' 47.7(4) no
Ti1 Ba2 O1 '4 455' . '4 455' 35.9(3) no
Ti1 Ba2 O5 '4 455' . '2 564' 34.1(3) no
O1 Ba2 O5 '4 455' . '2 564' 59.1(6) no
K1 Ti1 K2 . . . 72.7(2) no
K1 Ti1 Ba2 . . . 71.4(3) no
K1 Ti1 O1 . . . 50.64(14) no
K1 Ti1 O11 . . . 52.72(15) no
K1 Ti1 O5 . . '3 544' 49.83(13) no
K1 Ti1 O6 . . '3 554' 123.05(15) no
K1 Ti1 O2 . . '2 664' 119.51(15) no
K1 Ti1 O12 . . '3 544' 122.53(17) no
K1 Ti1 K2 . . 4 65.6(2) no
K1 Ti1 Ba2 . . 4 63.4(4) no
K2 Ti1 Ba2 . . . 2.0(4) no
K2 Ti1 O1 . . . 121.4(3) no
K2 Ti1 O11 . . . 47.4(3) no
K2 Ti1 O5 . . '3 544' 73.6(3) no
K2 Ti1 O6 . . '3 554' 117.0(3) no
K2 Ti1 O2 . . '2 664' 140.2(3) no
K2 Ti1 O12 . . '3 544' 53.3(3) no
K2 Ti1 K2 . . 4 123.7(3) no
K2 Ti1 Ba2 . . 4 122.3(5) no
Ba2 Ti1 O1 . . . 119.7(4) no
Ba2 Ti1 O11 . . . 45.4(4) no
Ba2 Ti1 O5 . . '3 544' 74.0(4) no
Ba2 Ti1 O6 . . '3 554' 116.4(4) no
Ba2 Ti1 O2 . . '2 664' 142.1(4) no
Ba2 Ti1 O12 . . '3 544' 55.1(4) no
Ba2 Ti1 K2 . . 4 123.7(4) no
Ba2 Ti1 Ba2 . . 4 122.3(6) no
O1 Ti1 O11 . . . 82.7(2) no
O1 Ti1 O5 . . '3 544' 79.89(19) no
O1 Ti1 O6 . . '3 554' 87.1(2) no
O1 Ti1 O2 . . '2 664' 87.3(2) no
O1 Ti1 O12 . . '3 544' 172.6(2) no
O1 Ti1 K2 . . 4 48.3(3) no
O1 Ti1 Ba2 . . 4 46.9(4) no
O11 Ti1 O5 . . '3 544' 90.9(2) no
O11 Ti1 O6 . . '3 554' 91.2(2) no
O11 Ti1 O2 . . '2 664' 170.0(2) no
O11 Ti1 O12 . . '3 544' 94.8(2) no
O11 Ti1 K2 . . 4 117.6(3) no
O11 Ti1 Ba2 . . 4 115.4(4) no
O5 Ti1 O6 '3 544' . '3 554' 166.5(2) no
O5 Ti1 O2 '3 544' . '2 664' 86.7(2) no
O5 Ti1 O12 '3 544' . '3 544' 93.2(2) no
O5 Ti1 K2 '3 544' . 4 50.8(3) no
O5 Ti1 Ba2 '3 544' . 4 49.8(4) no
O6 Ti1 O2 '3 554' . '2 664' 89.0(2) no
O6 Ti1 O12 '3 554' . '3 544' 99.9(2) no
O6 Ti1 K2 '3 554' . 4 116.9(3) no
O6 Ti1 Ba2 '3 554' . 4 117.7(4) no
O2 Ti1 O12 '2 664' . '3 544' 95.0(2) no
O2 Ti1 K2 '2 664' . 4 54.0(3) no
O2 Ti1 Ba2 '2 664' . 4 56.2(4) no
O12 Ti1 K2 '3 544' . 4 128.5(3) no
O12 Ti1 Ba2 '3 544' . 4 129.5(4) no
K2 Ti1 Ba2 4 . 4 2.2(4) no
K1 Ti2 O3 . '1 545' '1 545' 48.67(13) no
K1 Ti2 O12 . '1 545' '1 545' 48.69(15) no
K1 Ti2 O7 . '1 545' '3 544' 57.76(15) no
K1 Ti2 K1 . '1 545' '1 545' 121.94(5) no
K1 Ti2 Ba2 . '1 545' '1 545' 158.7(3) no
K1 Ti2 O4 . '1 545' '4 455' 125.78(14) no
K1 Ti2 O11 . '1 545' '1 545' 129.89(17) no
K1 Ti2 O8 . '1 545' '1 545' 113.2(5) no
K1 Ti2 K2 . '1 545' '3 545' 61.7(2) no
O3 Ti2 O12 '1 545' '1 545' '1 545' 83.6(2) no
O3 Ti2 O7 '1 545' '1 545' '3 544' 85.8(2) no
O3 Ti2 K1 '1 545' '1 545' '1 545' 74.63(13) no
O3 Ti2 Ba2 '1 545' '1 545' '1 545' 133.4(4) no
O3 Ti2 O4 '1 545' '1 545' '4 455' 173.4(2) no
O3 Ti2 O11 '1 545' '1 545' '1 545' 92.6(2) no
O3 Ti2 O8 '1 545' '1 545' '1 545' 89.4(2) no
O3 Ti2 K2 '1 545' '1 545' '3 545' 51.5(3) no
O12 Ti2 O7 '1 545' '1 545' '3 544' 87.3(2) no
O12 Ti2 K1 '1 545' '1 545' '1 545' 124.38(15) no
O12 Ti2 Ba2 '1 545' '1 545' '1 545' 142.1(4) no
O12 Ti2 O4 '1 545' '1 545' '4 455' 89.8(2) no
O12 Ti2 O11 '1 545' '1 545' '1 545' 175.3(2) no
O12 Ti2 O8 '1 545' '1 545' '1 545' 84.1(6) no
O12 Ti2 K2 '1 545' '1 545' '3 545' 52.2(3) no
O7 Ti2 K1 '3 544' '1 545' '1 545' 139.32(16) no
O7 Ti2 Ba2 '3 544' '1 545' '1 545' 101.3(4) no
O7 Ti2 O4 '3 544' '1 545' '4 455' 93.4(2) no
O7 Ti2 O11 '3 544' '1 545' '1 545' 95.2(2) no
O7 Ti2 O8 '3 544' '1 545' '1 545' 170.6(5) no
O7 Ti2 K2 '3 544' '1 545' '3 545' 119.4(3) no
K1 Ti2 Ba2 '1 545' '1 545' '1 545' 70.4(4) no
K1 Ti2 O4 '1 545' '1 545' '4 455' 109.76(14) no
K1 Ti2 O11 '1 545' '1 545' '1 545' 51.60(16) no
K1 Ti2 O8 '1 545' '1 545' '1 545' 46.0(5) no
K1 Ti2 K2 '1 545' '1 545' '3 545' 74.9(2) no
Ba2 Ti2 O4 '1 545' '1 545' '4 455' 53.1(4) no
Ba2 Ti2 O11 '1 545' '1 545' '1 545' 41.2(4) no
Ba2 Ti2 O8 '1 545' '1 545' '1 545' 87.9(6) no
Ba2 Ti2 K2 '1 545' '1 545' '3 545' 139.0(4) no
O4 Ti2 O11 '4 455' '1 545' '1 545' 94.0(2) no
O4 Ti2 O8 '4 455' '1 545' '1 545' 90.5(2) no
O4 Ti2 K2 '4 455' '1 545' '3 545' 124.2(3) no
O11 Ti2 O8 '1 545' '1 545' '1 545' 93.1(6) no
O11 Ti2 K2 '1 545' '1 545' '3 545' 123.1(3) no
O8 Ti2 K2 '1 545' '1 545' '3 545' 51.8(5) no
K1 P1 O1 . . . 61.5(2) no
K1 P1 O2 . . . 56.7(2) no
K1 P1 O3 . . . 95.07(18) no
K1 P1 K2 . . 3 83.7(2) no
K1 P1 O4 . . . 155.91(18) no
O1 P1 O2 . . . 108.3(3) no
O1 P1 O3 . . . 112.3(3) no
O1 P1 K2 . . 3 143.1(3) no
O1 P1 O4 . . . 110.9(3) no
O2 P1 O3 . . . 105.9(3) no
O2 P1 K2 . . 3 54.4(3) no
O2 P1 O4 . . . 110.6(3) no
O3 P1 K2 . . 3 55.7(3) no
O3 P1 O4 . . . 108.6(2) no
K2 P1 O4 3 . . 105.9(3) no
K1 P2 K2 . '3 544' . 78.8(2) no
K1 P2 Ba2 . '3 544' . 77.0(4) no
K1 P2 O5 . '3 544' '3 544' 52.11(18) no
K1 P2 O7 . '3 544' '3 544' 59.0(2) no
K1 P2 O6 . '3 544' '3 544' 110.7(2) no
K1 P2 O8 . '3 544' '3 544' 138.8(5) no
K2 P2 Ba2 . '3 544' . 2.0(4) no
K2 P2 O5 . '3 544' '3 544' 88.7(3) no
K2 P2 O7 . '3 544' '3 544' 59.5(3) no
K2 P2 O6 . '3 544' '3 544' 162.1(3) no
K2 P2 O8 . '3 544' '3 544' 62.1(7) no
Ba2 P2 O5 . '3 544' '3 544' 88.4(5) no
Ba2 P2 O7 . '3 544' '3 544' 57.8(4) no
Ba2 P2 O6 . '3 544' '3 544' 162.2(5) no
Ba2 P2 O8 . '3 544' '3 544' 64.0(7) no
O5 P2 O7 '3 544' '3 544' '3 544' 108.1(3) no
O5 P2 O6 '3 544' '3 544' '3 544' 109.1(3) no
O5 P2 O8 '3 544' '3 544' '3 544' 111.2(3) no
O7 P2 O6 '3 544' '3 544' '3 544' 111.5(3) no
O7 P2 O8 '3 544' '3 544' '3 544' 106.5(7) no
O6 P2 O8 '3 544' '3 544' '3 544' 110.5(6) no
K1 O1 Ti1 . . . 94.23(18) no
K1 O1 P1 . . . 90.8(2) no
K1 O1 K2 . . 4 90.5(3) no
K1 O1 Ba2 . . 4 88.0(5) no
Ti1 O1 P1 . . . 130.7(3) no
Ti1 O1 K2 . . 4 95.6(3) no
Ti1 O1 Ba2 . . 4 97.2(5) no
P1 O1 K2 . . 4 133.3(4) no
P1 O1 Ba2 . . 4 132.0(6) no
K2 O1 Ba2 4 . 4 2.8(6) no
K1 O2 P1 . . . 95.2(2) no
K1 O2 Ti1 . . '2 665' 124.9(2) no
K1 O2 K2 . . 3 106.7(3) no
K1 O2 Ba2 . . 3 107.9(5) no
P1 O2 Ti1 . . '2 665' 132.0(3) no
P1 O2 K2 . . 3 100.0(4) no
P1 O2 Ba2 . . 3 101.7(5) no
Ti1 O2 K2 '2 665' . 3 93.1(3) no
Ti1 O2 Ba2 '2 665' . 3 90.8(5) no
K2 O2 Ba2 3 . 3 2.2(5) no
K1 O3 Ti2 . '1 545' '1 545' 97.05(17) no
K1 O3 P1 . '1 545' '1 545' 131.9(2) no
K1 O3 K2 . '1 545' '3 545' 83.1(3) no
K1 O3 Ba2 . '1 545' '3 545' 82.7(5) no
Ti2 O3 P1 '1 545' '1 545' '1 545' 130.0(3) no
Ti2 O3 K2 '1 545' '1 545' '3 545' 96.0(3) no
Ti2 O3 Ba2 '1 545' '1 545' '3 545' 96.9(5) no
P1 O3 K2 '1 545' '1 545' '3 545' 98.8(3) no
P1 O3 Ba2 '1 545' '1 545' '3 545' 98.4(5) no
K2 O3 Ba2 '3 545' '1 545' '3 545' 1.0(6) no
K2 O4 Ba2 . '4 465' . 1.7(5) no
K2 O4 Ti2 . '4 465' . 95.1(3) no
K2 O4 P1 . '4 465' '4 465' 126.6(3) no
Ba2 O4 Ti2 . '4 465' . 95.8(5) no
Ba2 O4 P1 . '4 465' '4 465' 126.4(5) no
Ti2 O4 P1 . '4 465' '4 465' 134.2(3) no
K1 O11 K2 . . . 99.7(3) no
K1 O11 Ba2 . . . 99.0(5) no
K1 O11 Ti1 . . . 95.8(2) no
K1 O11 Ti2 . . . 100.6(2) no
K2 O11 Ba2 . . . 2.9(5) no
K2 O11 Ti1 . . . 101.3(3) no
K2 O11 Ti2 . . . 116.0(4) no
Ba2 O11 Ti1 . . . 104.2(5) no
Ba2 O11 Ti2 . . . 113.6(6) no
Ti1 O11 Ti2 . . . 135.5(3) no
K1 O12 Ti2 . '1 545' '1 545' 96.50(18) no
K1 O12 K2 . '1 545' '3 545' 82.7(3) no
K1 O12 Ba2 . '1 545' '3 545' 82.8(5) no
K1 O12 Ti1 . '1 545' '3 545' 129.2(3) no
Ti2 O12 K2 '1 545' '1 545' '3 545' 94.7(3) no
Ti2 O12 Ba2 '1 545' '1 545' '3 545' 96.5(5) no
Ti2 O12 Ti1 '1 545' '1 545' '3 545' 133.5(3) no
K2 O12 Ba2 '3 545' '1 545' '3 545' 1.8(5) no
K2 O12 Ti1 '3 545' '1 545' '3 545' 98.9(3) no
Ba2 O12 Ti1 '3 545' '1 545' '3 545' 97.4(5) no
K1 O5 Ti1 . '3 544' . 97.04(17) no
K1 O5 P2 . '3 544' '3 544' 102.8(2) no
K1 O5 K2 . '3 544' 4 88.9(3) no
K1 O5 Ba2 . '3 544' 4 86.2(5) no
Ti1 O5 P2 . '3 544' '3 544' 132.9(3) no
Ti1 O5 K2 . '3 544' 4 94.9(3) no
Ti1 O5 Ba2 . '3 544' 4 96.0(5) no
P2 O5 K2 '3 544' '3 544' 4 127.3(4) no
P2 O5 Ba2 '3 544' '3 544' 4 127.2(6) no
K2 O5 Ba2 4 '3 544' 4 2.8(5) no
Ti1 O6 P2 . '3 554' '3 554' 135.2(3) no
K1 O7 K2 . '3 544' . 95.0(3) no
K1 O7 Ba2 . '3 544' . 93.5(5) no
K1 O7 Ti2 . '3 544' '1 545' 89.03(17) no
K1 O7 P2 . '3 544' '3 544' 95.1(2) no
K2 O7 Ba2 . '3 544' . 2.7(5) no
K2 O7 Ti2 . '3 544' '1 545' 136.1(4) no
K2 O7 P2 . '3 544' '3 544' 93.1(3) no
Ba2 O7 Ti2 . '3 544' '1 545' 133.9(5) no
Ba2 O7 P2 . '3 544' '3 544' 95.5(5) no
Ti2 O7 P2 '1 545' '3 544' '3 544' 130.1(3) no
K1 O8 Ti2 . . . 102.7(10) no
K1 O8 K2 . . 3 105.3(4) no
K1 O8 Ba2 . . 3 105.5(5) no
K1 O8 P2 . . . 119.3(5) no
Ti2 O8 K2 . . 3 96.7(3) no
Ti2 O8 Ba2 . . 3 98.0(5) no
Ti2 O8 P2 . . . 133.6(3) no
K2 O8 Ba2 3 . 3 1.4(5) no
K2 O8 P2 3 . . 90.7(11) no
Ba2 O8 P2 3 . . 89.4(11) no

loop_
_geom_bond_atom_site_label_1
_geom_bond_atom_site_label_2
_geom_bond_site_symmetry_1
_geom_bond_site_symmetry_2
_geom_bond_distance
_geom_bond_publ_flag
K1 K2 . . 4.399(14) no
K1 Ba2 . . 4.36(3) no
K1 Ti1 . . 3.725(3) no
K1 Ti2 . '1 545' 3.603(2) no
K1 P1 . . 3.285(2) no
K1 P2 . '3 544' 3.544(3) no
K1 O1 . . 2.888(5) no
K1 O2 . . 2.756(5) no
K1 O3 . '1 545' 2.726(5) no
K1 O11 . . 2.979(5) no
K1 O12 . '1 545' 2.724(5) no
K1 O5 . '3 544' 2.868(5) no
K1 O7 . '3 544' 3.048(5) no
K1 O8 . . 2.755(11) no
K1 Ti2 . . 3.737(2) no
K1 K2 . '3 545' 3.786(14) no
K1 Ba2 . '3 545' 3.86(2) no
K1 K2 . 3 4.569(14) no
K1 Ba2 . 3 4.67(2) no
K1 K2 . 4 3.986(14) no
K1 Ba2 . 4 3.87(2) no
K2 Ba2 . . .14(3) no
K2 Ti1 . . 3.694(14) no
K2 P2 . '3 544' 3.382(14) no
K2 O4 . '4 465' 3.178(14) no
K2 O11 . . 2.771(15) no
K2 O7 . '3 544' 2.918(15) no
K2 P1 . '3 544' 3.557(14) no
K2 O2 . '3 544' 2.939(15) no
K2 O8 . '3 544' 2.99(2) no
K2 Ti2 . '3 544' 3.780(14) no
K2 O3 . '3 544' 2.973(14) no
K2 O12 . '3 544' 2.997(15) no
K2 Ti1 . '4 455' 3.630(14) no
K2 O1 . '4 455' 2.721(15) no
K2 O5 . '2 564' 2.823(15) no
Ba2 Ti1 . . 3.75(3) no
Ba2 P2 . '3 544' 3.45(3) no
Ba2 O4 . '4 465' 3.07(2) no
Ba2 O11 . . 2.75(3) no
Ba2 O7 . '3 544' 2.94(3) no
Ba2 Ti2 . . 3.82(2) no
Ba2 O2 . '3 544' 3.02(2) no
Ba2 O8 . '3 544' 3.11(3) no
Ba2 O3 . '3 544' 3.10(2) no
Ba2 O12 . '3 544' 3.10(3) no
Ba2 Ti1 . '4 455' 3.63(3) no
Ba2 O1 . '4 455' 2.67(3) no
Ba2 O5 . '2 564' 2.79(3) no
Ti1 O1 . . 2.149(5) no
Ti1 O11 . . 1.957(5) no
Ti1 O5 . '3 544' 2.051(5) no
Ti1 O6 . '3 554' 1.996(5) no
Ti1 O2 . '2 664' 1.979(5) no
Ti1 O12 . '3 544' 1.745(5) no
Ti2 O3 '1 545' '1 545' 2.045(5) no
Ti2 O12 '1 545' '1 545' 2.071(5) no
Ti2 O7 '1 545' '3 544' 1.974(5) no
Ti2 O4 '1 545' '4 455' 1.984(5) no
Ti2 O11 '1 545' '1 545' 1.776(5) no
Ti2 O8 '1 545' '1 545' 1.99(2) no
P1 O1 . . 1.525(5) no
P1 O2 . . 1.556(5) no
P1 O3 . . 1.551(5) no
P1 O4 . . 1.549(5) no
P2 O5 '3 544' '3 544' 1.541(5) no
P2 O7 '3 544' '3 544' 1.557(5) no
P2 O6 '3 544' '3 544' 1.533(5) no
P2 O8 '3 544' '3 544' 1.54(2) no
